data_1100227
loop_
_publ_author_name
'Bach, Thorsten'
'Bergmann, Hermann'
'Brummerhop, Harm'
'Lewis, Warren'
'Harms, Klaus'

_publ_section_title
;
 The [2+2]-Photocycloaddition of Aromatic Aldehydes and Ketones to
 3,4-Dihydro-2-pyridones: Regioselectivity, Diastereoselectivity,
 and Reductive Ring Opening of the Product Oxetanes
;
_journal_coden_ASTM CEUJED
_journal_issue 20
_journal_name_full 'Chemistry - A European Journal'
_journal_page_first 4512
_journal_page_last 4521
_journal_paper_doi 10.1002/1521-3765(20011015)7:20<4512::aid-chem4512>3.0.co;2-h
_journal_volume 7
_journal_year 2001
_chemical_formula_moiety 'C19 H23 N1 O4'
_chemical_formula_sum 'C19 H23 N O4'
_chemical_melting_point 322.15
_chemical_name_systematic
;
(1RS,5SR,7SR)-3-Aza-2-oxo-1,5,7-trimethylbicyclo[3.3.1]-7-nonanoic acid 3-form
ylphenyl ester
;
_space_group_IT_number 14
_symmetry_cell_setting monoclinic
_symmetry_space_group_name_Hall '-P 2yn'
_symmetry_space_group_name_H-M 'P 1 21/n 1'
_cell_angle_alpha 90
_cell_angle_beta 110.375(9)
_cell_angle_gamma 90
_cell_formula_units_Z 4
_cell_length_a 11.8180(15)
_cell_length_b 9.9465(10)
_cell_length_c 16.0820(19)
_cell_volume 1772.128
_diffrn_ambient_temperature 203
_exptl_crystal_colour colorless.
_exptl_crystal_density_diffrn 1.235
_exptl_crystal_description block
_refine_ls_R_factor_gt 5.76
_refine_ls_wR_factor_gt 5.76
_cod_original_sg_symbol_H-M 'P 21/n'
_cod_original_formula_sum 'C19 H23 N1 O4'
_cod_database_code 1100227

loop_
_symmetry_equiv_pos_site_id
_symmetry_equiv_pos_as_xyz
1 x,y,z
2 1/2+x,1/2-y,1/2+z
3 -x,-y,-z
4 -1/2-x,-1/2+y,-1/2-z

loop_
_atom_site_label
_atom_site_type_symbol
_atom_site_fract_x
_atom_site_fract_y
_atom_site_fract_z
C1 C 0.2504(2) 0.2846(2) 1.01253(14)
O1 O 0.15990(14) 0.47898(17) 1.05434(11)
C2 C 0.1445(2) 0.3763(2) 1.00806(14)
N1 N 0.03579(19) 0.3446(2) 0.95096(13)
H1 H -0.024(3) 0.393(3) 0.9501(17)
C3 C -0.0001(2) 0.2207(3) 0.90003(17)
H2 H -0.057(2) 0.246(2) 0.8424(16)
H3 H -0.047(2) 0.157(2) 0.9312(15)
C4 C 0.1063(2) 0.1387(2) 0.89565(15)
C5 C 0.1590(2) 0.1939(2) 0.82756(15)
H4 H 0.219(2) 0.129(3) 0.8256(15)
H5 H 0.096(3) 0.195(3) 0.767(2)
C6 C 0.2244(2) 0.3296(2) 0.84775(14)
C7 C 0.3076(2) 0.3348(3) 0.94514(15)
H6 H 0.378(2) 0.272(2) 0.9496(15)
H7 H 0.341(2) 0.423(2) 0.9608(15)
C8 C 0.2047(2) 0.1419(3) 0.98756(16)
H8 H 0.169(2) 0.107(3) 1.0319(17)
H9 H 0.277(2) 0.081(3) 0.9895(17)
C9 C 0.3464(2) 0.2900(3) 1.10556(17)
H10 H 0.374(3) 0.382(3) 1.1190(19)
H11 H 0.420(3) 0.235(3) 1.1074(18)
H12 H 0.312(3) 0.255(3) 1.151(2)
C10 C 0.0617(3) -0.0050(3) 0.8691(2)
H13 H 0.031(3) -0.045(3) 0.914(2)
H14 H -0.001(3) -0.001(3) 0.809(2)
H15 H 0.129(3) -0.065(3) 0.865(2)
C11 C 0.3003(3) 0.3460(3) 0.78707(19)
H16 H 0.358(3) 0.272(3) 0.7971(17)
H17 H 0.345(3) 0.432(3) 0.8008(19)
H18 H 0.244(3) 0.348(3) 0.724(2)
O2 O 0.17088(16) 0.56172(17) 0.85735(12)
C12 C 0.1434(2) 0.4534(2) 0.82504(14)
O3 O 0.03919(14) 0.43128(16) 0.75552(10)
C13 C -0.0312(2) 0.5446(2) 0.71796(15)
C14 C -0.0838(3) 0.6206(3) 0.7668(2)
H19 H -0.068(3) 0.602(3) 0.833(2)
C15 C -0.1533(3) 0.7304(3) 0.7272(2)
H20 H -0.190(3) 0.785(4) 0.761(2)
C16 C -0.1717(2) 0.7616(3) 0.6396(2)
H21 H -0.216(3) 0.843(3) 0.6150(19)
C17 C -0.1209(2) 0.6821(3) 0.59097(17)
C18 C -0.0476(2) 0.5732(2) 0.63129(16)
H22 H -0.011(2) 0.518(3) 0.5973(17)
C19 C -0.1445(2) 0.7139(3) 0.4966(2)
H23 H -0.204(2) 0.799(3) 0.4762(17)
O4 O -0.1061(2) 0.6513(2) 0.44895(14)

loop_
_atom_type_symbol
_atom_type_radius_bond
C 0.68
H 0.23
N 0.68
O 0.68
